data_2105128
loop_
_publ_author_name
'Johmoto, Kohei'
'Ishida, Takashi'
'Sekine, Akiko'
'Uekusa, Hidehiro'
'Ohashi, Yuji'

_publ_section_title
;
 Relation between photochromic properties and molecular structures in
 salicylideneaniline crystals
;
_journal_coeditor_code OG5057
_journal_issue 3
_journal_name_full 'Acta Crystallographica Section B'
_journal_page_first 297
_journal_page_last 304
_journal_paper_doi 10.1107/S0108768112010993
_journal_volume 68
_journal_year 2012
_chemical_formula_moiety 'C22 H27 N O3'
_chemical_formula_sum 'C22 H27 N O3'
_chemical_formula_weight 353.45
_chemical_name_systematic
;
 ?
;
_space_group_IT_number 14
_symmetry_cell_setting monoclinic
_symmetry_space_group_name_Hall '-P 2ybc'
_symmetry_space_group_name_H-M 'P 1 21/c 1'
_atom_sites_solution_hydrogens geom
_atom_sites_solution_primary direct
_atom_sites_solution_secondary difmap
_audit_creation_method SHELXL-97
_cell_angle_alpha 90.00
_cell_angle_beta 109.453(3)
_cell_angle_gamma 90.00
_cell_formula_units_Z 4
_cell_length_a 6.1482(4)
_cell_length_b 19.5491(13)
_cell_length_c 17.0976(13)
_cell_measurement_reflns_used 18571
_cell_measurement_temperature 293(2)
_cell_measurement_theta_max 27.47
_cell_measurement_theta_min 1.04
_cell_volume 1937.7(2)
_computing_cell_refinement 'PROCESS-AUTO (Rigaku, 1998)'
_computing_data_collection 'PROCESS-AUTO (Rigaku, 1998)'
_computing_data_reduction 'PROCESS-AUTO (Rigaku, 1998)'
_computing_molecular_graphics 'ORTEP-3 (Farrugia, 2008)'
_computing_publication_material 'SHELXL-97 (Sheldrick, 1997)'
_computing_structure_refinement 'SHELXL-97 (Sheldrick, 1997)'
_computing_structure_solution 'SHELXS-97 (Sheldrick, 1990)'
_diffrn_ambient_temperature 293(2)
_diffrn_measured_fraction_theta_full 0.997
_diffrn_measured_fraction_theta_max 0.997
_diffrn_measurement_device_type 'Rigaku R-AXIS RAPID IP Area Detector System'
_diffrn_measurement_method '\w scans'
_diffrn_radiation_monochromator graphite
_diffrn_radiation_source 'rotating anode X-ray tube'
_diffrn_radiation_type MoK\a
_diffrn_radiation_wavelength 0.71069
_diffrn_reflns_av_R_equivalents 0.0869
_diffrn_reflns_av_sigmaI/netI 0.0560
_diffrn_reflns_limit_h_max 7
_diffrn_reflns_limit_h_min -7
_diffrn_reflns_limit_k_max 25
_diffrn_reflns_limit_k_min -25
_diffrn_reflns_limit_l_max 22
_diffrn_reflns_limit_l_min -22
_diffrn_reflns_number 17354
_diffrn_reflns_theta_full 27.48
_diffrn_reflns_theta_max 27.48
_diffrn_reflns_theta_min 2.08
_exptl_absorpt_coefficient_mu 0.080
_exptl_absorpt_correction_T_max 0.9984
_exptl_absorpt_correction_T_min 0.6268
_exptl_absorpt_correction_type multi-scan
_exptl_absorpt_process_details 'Absorption was corrected by ABSCOR'
_exptl_crystal_colour orange
_exptl_crystal_density_diffrn 1.212
_exptl_crystal_density_method 'not measured'
_exptl_crystal_description platelet
_exptl_crystal_F_000 760
_exptl_crystal_size_max 0.40
_exptl_crystal_size_mid 0.30
_exptl_crystal_size_min 0.02
_refine_diff_density_max 0.328
_refine_diff_density_min -0.274
_refine_ls_extinction_method none
_refine_ls_goodness_of_fit_ref 1.033
_refine_ls_hydrogen_treatment constr
_refine_ls_matrix_type full
_refine_ls_number_parameters 272
_refine_ls_number_reflns 4410
_refine_ls_number_restraints 0
_refine_ls_restrained_S_all 1.033
_refine_ls_R_factor_all 0.1058
_refine_ls_R_factor_gt 0.0724
_refine_ls_shift/su_max 0.000
_refine_ls_shift/su_mean 0.000
_refine_ls_structure_factor_coef Fsqd
_refine_ls_weighting_details 'calc w=1/[\s^2^(Fo^2^)+(0.0926P)^2^+0.5402P] where P=(Fo^2^+2Fc^2^)/3'
_refine_ls_weighting_scheme calc
_refine_ls_wR_factor_gt 0.1815
_refine_ls_wR_factor_ref 0.2064
_reflns_number_gt 2938
_reflns_number_total 4410
_reflns_threshold_expression >2sigma(I)
_cod_data_source_file og5057.cif
_cod_data_source_block 7
_cod_depositor_comments
;
The following automatic conversions were performed:

'_symmetry_cell_setting' value 'Monoclinic' changed to 'monoclinic'
according to /home/saulius/struct/CIF-dictionaries/cif_core.dic
dictionary named 'cif_core.dic' version 2.4.1 from 2010-06-29.

Automatic conversion script
Id: cif_fix_values 1891 2012-01-12 08:04:46Z andrius 
;
_cod_original_sg_symbol_H-M P21/c
_cod_database_code 2105128

loop_
_symmetry_equiv_pos_as_xyz
'x, y, z'
'-x, y+1/2, -z+1/2'
'-x, -y, -z'
'x, -y-1/2, z-1/2'

loop_
_atom_site_type_symbol
_atom_site_label
_atom_site_fract_x
_atom_site_fract_y
_atom_site_fract_z
_atom_site_U_iso_or_equiv
_atom_site_adp_type
_atom_site_calc_flag
_atom_site_refinement_flags
_atom_site_occupancy
_atom_site_symmetry_multiplicity
_atom_site_disorder_assembly
_atom_site_disorder_group
O O1 -0.4657(3) 0.23698(9) -0.18159(9) 0.0615(5) Uani d . 1 1 . .
H H1 -0.3519 0.2618 -0.1654 0.092 Uiso calc R 1 1 . .
O O2 0.7434(3) 0.47770(9) -0.08567(11) 0.0684(5) Uani d . 1 1 . .
H H2 0.8669 0.4981 -0.0725 0.103 Uiso calc R 1 1 . .
O O3 0.8699(3) 0.45015(9) 0.04739(11) 0.0658(5) Uani d . 1 1 . .
N N1 -0.0947(3) 0.29279(10) -0.07873(11) 0.0521(5) Uani d . 1 1 . .
C C1 -0.3453(3) 0.21927(11) -0.03639(13) 0.0477(5) Uani d . 1 1 . .
C C2 -0.4985(4) 0.20599(11) -0.11625(13) 0.0459(5) Uani d . 1 1 . .
C C3 -0.6832(3) 0.16083(10) -0.12809(12) 0.0447(5) Uani d . 1 1 . .
C C4 -0.7052(3) 0.13130(11) -0.05756(12) 0.0461(5) Uani d . 1 1 . .
H H4 -0.8280 0.1015 -0.0642 0.055 Uiso calc R 1 1 . .
C C5 -0.5563(4) 0.14309(11) 0.02274(13) 0.0465(5) Uani d . 1 1 A .
C C6 -0.3787(4) 0.18771(12) 0.03124(13) 0.0515(5) Uani d . 1 1 . .
H H6 -0.2771 0.1972 0.0841 0.062 Uiso calc R 1 1 . .
C C7 -0.1486(4) 0.26393(12) -0.02147(14) 0.0534(5) Uani d . 1 1 . .
H H7 -0.0564 0.2719 0.0331 0.064 Uiso calc R 1 1 . .
C C8 0.1099(4) 0.33241(11) -0.06053(14) 0.0484(5) Uani d . 1 1 . .
C C9 0.2771(4) 0.33657(13) 0.01716(15) 0.0614(6) Uani d . 1 1 . .
H H9 0.2568 0.3133 0.0617 0.074 Uiso calc R 1 1 . .
C C10 0.4724(4) 0.37475(13) 0.02876(15) 0.0594(6) Uani d . 1 1 . .
H H10 0.5825 0.3776 0.0814 0.071 Uiso calc R 1 1 . .
C C11 0.5073(3) 0.40867(10) -0.03596(14) 0.0474(5) Uani d . 1 1 . .
C C12 0.3406(4) 0.40443(14) -0.11328(15) 0.0638(6) Uani d . 1 1 . .
H H12 0.3611 0.4274 -0.1579 0.077 Uiso calc R 1 1 . .
C C13 0.1446(4) 0.36659(14) -0.12471(15) 0.0644(7) Uani d . 1 1 . .
H H13 0.0336 0.3642 -0.1772 0.077 Uiso calc R 1 1 . .
C C14 0.7227(4) 0.44754(11) -0.02130(14) 0.0490(5) Uani d . 1 1 . .
C C15 -0.8470(4) 0.14290(12) -0.21475(13) 0.0531(5) Uani d . 1 1 . .
C C16 -0.7092(5) 0.11059(16) -0.26513(16) 0.0739(8) Uani d . 1 1 . .
H H16A -0.8119 0.0987 -0.3193 0.111 Uiso calc R 1 1 . .
H H16B -0.6327 0.0702 -0.2374 0.111 Uiso calc R 1 1 . .
H H16C -0.5965 0.1427 -0.2703 0.111 Uiso calc R 1 1 . .
C C17 -1.0311(5) 0.09187(15) -0.21197(16) 0.0730(8) Uani d . 1 1 . .
H H17A -1.1213 0.1110 -0.1811 0.110 Uiso calc R 1 1 . .
H H17B -0.9586 0.0505 -0.1856 0.110 Uiso calc R 1 1 . .
H H17C -1.1294 0.0818 -0.2674 0.110 Uiso calc R 1 1 . .
C C18 -0.9705(5) 0.20695(14) -0.25910(16) 0.0680(7) Uani d . 1 1 . .
H H18A -0.8587 0.2392 -0.2647 0.102 Uiso calc R 1 1 . .
H H18B -1.0565 0.2272 -0.2274 0.102 Uiso calc R 1 1 . .
H H18C -1.0737 0.1947 -0.3131 0.102 Uiso calc R 1 1 . .
C C19 -0.5867(4) 0.10678(12) 0.09775(14) 0.0544(6) Uani d . 1 1 . .
C C20A -0.3883(14) 0.1148(6) 0.1783(4) 0.086(3) Uani d P 0.482(9) 1 A 1
H H20A -0.4094 0.0842 0.2191 0.129 Uiso calc PR 0.482(9) 1 A 1
H H20B -0.3837 0.1611 0.1976 0.129 Uiso calc PR 0.482(9) 1 A 1
H H20C -0.2459 0.1043 0.1693 0.129 Uiso calc PR 0.482(9) 1 A 1
C C21A -0.606(2) 0.0267(3) 0.0805(4) 0.094(3) Uani d P 0.482(9) 1 A 1
H H21A -0.6420 0.0039 0.1244 0.141 Uiso calc PR 0.482(9) 1 A 1
H H21B -0.4622 0.0098 0.0778 0.141 Uiso calc PR 0.482(9) 1 A 1
H H21C -0.7262 0.0180 0.0287 0.141 Uiso calc PR 0.482(9) 1 A 1
C C22A -0.8069(15) 0.1275(5) 0.1091(5) 0.098(4) Uani d P 0.482(9) 1 A 1
H H22A -0.9331 0.1179 0.0593 0.147 Uiso calc PR 0.482(9) 1 A 1
H H22B -0.8030 0.1755 0.1210 0.147 Uiso calc PR 0.482(9) 1 A 1
H H22C -0.8270 0.1023 0.1544 0.147 Uiso calc PR 0.482(9) 1 A 1
C C20B -0.6311(19) 0.1644(4) 0.1544(4) 0.099(3) Uani d P 0.518(9) 1 A 2
H H20D -0.7750 0.1867 0.1260 0.149 Uiso calc PR 0.518(9) 1 A 2
H H20E -0.5082 0.1973 0.1670 0.149 Uiso calc PR 0.518(9) 1 A 2
H H20F -0.6371 0.1446 0.2050 0.149 Uiso calc PR 0.518(9) 1 A 2
C C21B -0.3629(14) 0.0723(5) 0.1440(6) 0.103(3) Uani d P 0.518(9) 1 A 2
H H21D -0.3808 0.0460 0.1889 0.155 Uiso calc PR 0.518(9) 1 A 2
H H21E -0.2454 0.1062 0.1657 0.155 Uiso calc PR 0.518(9) 1 A 2
H H21F -0.3193 0.0426 0.1071 0.155 Uiso calc PR 0.518(9) 1 A 2
C C22B -0.7817(16) 0.0594(5) 0.0753(4) 0.099(4) Uani d P 0.518(9) 1 A 2
H H22D -0.7945 0.0389 0.1247 0.149 Uiso calc PR 0.518(9) 1 A 2
H H22E -0.7576 0.0242 0.0399 0.149 Uiso calc PR 0.518(9) 1 A 2
H H22F -0.9211 0.0838 0.0468 0.149 Uiso calc PR 0.518(9) 1 A 2

loop_
_atom_site_aniso_label
_atom_site_aniso_U_11
_atom_site_aniso_U_22
_atom_site_aniso_U_33
_atom_site_aniso_U_12
_atom_site_aniso_U_13
_atom_site_aniso_U_23
O1 0.0599(9) 0.0816(11) 0.0441(8) -0.0189(8) 0.0187(7) 0.0040(8)
O2 0.0570(9) 0.0774(11) 0.0698(11) -0.0211(9) 0.0199(8) 0.0092(9)
O3 0.0484(9) 0.0782(11) 0.0648(10) -0.0132(8) 0.0110(8) 0.0091(9)
N1 0.0472(10) 0.0588(11) 0.0523(11) -0.0072(8) 0.0193(8) -0.0047(8)
C1 0.0453(10) 0.0525(12) 0.0479(11) -0.0068(9) 0.0189(9) -0.0049(9)
C2 0.0469(11) 0.0518(11) 0.0431(11) 0.0000(9) 0.0204(9) 0.0024(9)
C3 0.0418(10) 0.0515(11) 0.0409(10) -0.0003(9) 0.0139(8) 0.0000(9)
C4 0.0434(10) 0.0497(11) 0.0462(11) -0.0054(9) 0.0163(9) -0.0010(9)
C5 0.0483(11) 0.0504(11) 0.0438(11) -0.0009(9) 0.0191(9) -0.0008(9)
C6 0.0514(12) 0.0618(13) 0.0416(11) -0.0090(10) 0.0157(9) -0.0044(9)
C7 0.0547(12) 0.0596(13) 0.0471(12) -0.0088(11) 0.0184(10) -0.0043(10)
C8 0.0421(10) 0.0506(11) 0.0545(12) -0.0044(9) 0.0186(9) -0.0066(9)
C9 0.0545(13) 0.0739(16) 0.0560(14) -0.0117(12) 0.0187(11) 0.0093(12)
C10 0.0496(12) 0.0698(15) 0.0544(13) -0.0100(11) 0.0117(10) 0.0060(11)
C11 0.0419(10) 0.0452(11) 0.0567(12) -0.0025(9) 0.0184(9) -0.0025(9)
C12 0.0607(14) 0.0766(16) 0.0527(13) -0.0158(13) 0.0169(11) 0.0046(12)
C13 0.0586(14) 0.0810(17) 0.0500(13) -0.0209(13) 0.0132(11) 0.0002(12)
C14 0.0455(11) 0.0458(11) 0.0574(13) -0.0002(9) 0.0192(10) -0.0002(10)
C15 0.0495(11) 0.0654(13) 0.0409(11) -0.0041(10) 0.0103(9) 0.0011(10)
C16 0.0752(17) 0.0907(19) 0.0536(14) -0.0021(15) 0.0185(13) -0.0184(13)
C17 0.0631(15) 0.0868(19) 0.0568(14) -0.0239(14) 0.0034(12) 0.0005(13)
C18 0.0619(14) 0.0805(17) 0.0547(14) 0.0010(13) 0.0099(11) 0.0115(12)
C19 0.0588(13) 0.0644(13) 0.0448(11) -0.0005(11) 0.0235(10) 0.0054(10)
C20A 0.084(5) 0.132(7) 0.038(3) -0.023(5) 0.016(3) 0.016(3)
C21A 0.139(8) 0.068(4) 0.072(4) 0.003(4) 0.031(5) 0.023(3)
C22A 0.097(5) 0.133(8) 0.090(5) 0.039(6) 0.067(5) 0.040(6)
C20B 0.170(9) 0.086(4) 0.066(4) 0.006(5) 0.071(5) 0.002(3)
C21B 0.109(5) 0.123(7) 0.088(6) 0.030(5) 0.046(5) 0.057(5)
C22B 0.121(7) 0.116(7) 0.067(4) -0.055(6) 0.041(4) 0.012(4)

loop_
_atom_type_symbol
_atom_type_description
_atom_type_scat_dispersion_real
_atom_type_scat_dispersion_imag
_atom_type_scat_source
C C 0.0033 0.0016 'International Tables Vol C Tables 4.2.6.8 and 6.1.1.4'
H H 0.0000 0.0000 'International Tables Vol C Tables 4.2.6.8 and 6.1.1.4'
N N 0.0061 0.0033 'International Tables Vol C Tables 4.2.6.8 and 6.1.1.4'
O O 0.0106 0.0060 'International Tables Vol C Tables 4.2.6.8 and 6.1.1.4'

loop_
_geom_angle_atom_site_label_1
_geom_angle_atom_site_label_2
_geom_angle_atom_site_label_3
_geom_angle
C2 O1 H1 109.5
C14 O2 H2 109.5
C7 N1 C8 120.94(19)
C6 C1 C2 119.52(19)
C6 C1 C7 118.05(19)
C2 C1 C7 122.41(19)
O1 C2 C3 120.23(18)
O1 C2 C1 119.24(18)
C3 C2 C1 120.52(18)
C4 C3 C2 116.59(18)
C4 C3 C15 121.65(18)
C2 C3 C15 121.72(18)
C3 C4 C5 124.54(19)
C3 C4 H4 117.7
C5 C4 H4 117.7
C6 C5 C4 116.75(19)
C6 C5 C19 121.53(19)
C4 C5 C19 121.70(19)
C5 C6 C1 122.06(19)
C5 C6 H6 119.0
C1 C6 H6 119.0
N1 C7 C1 123.5(2)
N1 C7 H7 118.2
C1 C7 H7 118.2
C13 C8 C9 118.6(2)
C13 C8 N1 117.14(19)
C9 C8 N1 124.2(2)
C10 C9 C8 120.3(2)
C10 C9 H9 119.8
C8 C9 H9 119.8
C11 C10 C9 120.9(2)
C11 C10 H10 119.6
C9 C10 H10 119.6
C10 C11 C12 118.6(2)
C10 C11 C14 119.1(2)
C12 C11 C14 122.2(2)
C13 C12 C11 120.4(2)
C13 C12 H12 119.8
C11 C12 H12 119.8
C8 C13 C12 121.1(2)
C8 C13 H13 119.5
C12 C13 H13 119.5
O3 C14 O2 123.2(2)
O3 C14 C11 121.4(2)
O2 C14 C11 115.36(19)
C17 C15 C18 107.5(2)
C17 C15 C3 112.13(19)
C18 C15 C3 110.54(19)
C17 C15 C16 107.7(2)
C18 C15 C16 109.6(2)
C3 C15 C16 109.29(18)
C15 C16 H16A 109.5
C15 C16 H16B 109.5
H16A C16 H16B 109.5
C15 C16 H16C 109.5
H16A C16 H16C 109.5
H16B C16 H16C 109.5
C15 C17 H17A 109.5
C15 C17 H17B 109.5
H17A C17 H17B 109.5
C15 C17 H17C 109.5
H17A C17 H17C 109.5
H17B C17 H17C 109.5
C15 C18 H18A 109.5
C15 C18 H18B 109.5
H18A C18 H18B 109.5
C15 C18 H18C 109.5
H18A C18 H18C 109.5
H18B C18 H18C 109.5
C22B C19 C22A 60.2(5)
C22B C19 C21B 112.4(5)
C22A C19 C21B 140.3(4)
C22B C19 C20A 130.3(4)
C22A C19 C20A 110.2(5)
C21B C19 C20A 41.1(4)
C22B C19 C5 113.1(3)
C22A C19 C5 110.7(3)
C21B C19 C5 107.7(3)
C20A C19 C5 115.3(3)
C22B C19 C20B 108.7(5)
C22A C19 C20B 51.0(4)
C21B C19 C20B 108.4(5)
C20A C19 C20B 67.4(5)
C5 C19 C20B 106.2(3)
C22B C19 C21A 47.4(4)
C22A C19 C21A 106.0(6)
C21B C19 C21A 69.8(5)
C20A C19 C21A 105.1(5)
C5 C19 C21A 108.9(3)
C20B C19 C21A 143.5(4)
C19 C20A H20A 109.5
C19 C20A H20B 109.5
C19 C20A H20C 109.5
C19 C21A H21A 109.5
C19 C21A H21B 109.5
C19 C21A H21C 109.5
C19 C22A H22A 109.5
C19 C22A H22B 109.5
C19 C22A H22C 109.5
C19 C20B H20D 109.5
C19 C20B H20E 109.5
H20D C20B H20E 109.5
C19 C20B H20F 109.5
H20D C20B H20F 109.5
H20E C20B H20F 109.5
C19 C21B H21D 109.5
C19 C21B H21E 109.5
H21D C21B H21E 109.5
C19 C21B H21F 109.5
H21D C21B H21F 109.5
H21E C21B H21F 109.5
C19 C22B H22D 109.5
C19 C22B H22E 109.5
H22D C22B H22E 109.5
C19 C22B H22F 109.5
H22D C22B H22F 109.5
H22E C22B H22F 109.5

loop_
_geom_bond_atom_site_label_1
_geom_bond_atom_site_label_2
_geom_bond_distance
O1 C2 1.344(2)
O1 H1 0.8200
O2 C14 1.292(3)
O2 H2 0.8200
O3 C14 1.222(3)
N1 C7 1.266(3)
N1 C8 1.421(3)
C1 C6 1.385(3)
C1 C2 1.401(3)
C1 C7 1.444(3)
C2 C3 1.399(3)
C3 C4 1.384(3)
C3 C15 1.529(3)
C4 C5 1.393(3)
C4 H4 0.9300
C5 C6 1.367(3)
C5 C19 1.531(3)
C6 H6 0.9300
C7 H7 0.9300
C8 C13 1.361(3)
C8 C9 1.385(3)
C9 C10 1.371(3)
C9 H9 0.9300
C10 C11 1.367(3)
C10 H10 0.9300
C11 C12 1.380(3)
C11 C14 1.474(3)
C12 C13 1.371(3)
C12 H12 0.9300
C13 H13 0.9300
C15 C17 1.521(3)
C15 C18 1.528(3)
C15 C16 1.531(4)
C16 H16A 0.9600
C16 H16B 0.9600
C16 H16C 0.9600
C17 H17A 0.9600
C17 H17B 0.9600
C17 H17C 0.9600
C18 H18A 0.9600
C18 H18B 0.9600
C18 H18C 0.9600
C19 C22B 1.462(7)
C19 C22A 1.486(7)
C19 C21B 1.500(8)
C19 C20A 1.514(6)
C19 C20B 1.568(6)
C19 C21A 1.590(7)
C20A H20A 0.9600
C20A H20B 0.9600
C20A H20C 0.9600
C21A H21A 0.9600
C21A H21B 0.9600
C21A H21C 0.9600
C22A H22A 0.9600
C22A H22B 0.9600
C22A H22C 0.9600
C20B H20D 0.9600
C20B H20E 0.9600
C20B H20F 0.9600
C21B H21D 0.9600
C21B H21E 0.9600
C21B H21F 0.9600
C22B H22D 0.9600
C22B H22E 0.9600
C22B H22F 0.9600

loop_
_geom_torsion_atom_site_label_1
_geom_torsion_atom_site_label_2
_geom_torsion_atom_site_label_3
_geom_torsion_atom_site_label_4
_geom_torsion
C6 C1 C2 O1 179.7(2)
C7 C1 C2 O1 -1.6(3)
C6 C1 C2 C3 -0.5(3)
C7 C1 C2 C3 178.2(2)
O1 C2 C3 C4 -179.75(19)
C1 C2 C3 C4 0.5(3)
O1 C2 C3 C15 2.5(3)
C1 C2 C3 C15 -177.3(2)
C2 C3 C4 C5 -0.6(3)
C15 C3 C4 C5 177.1(2)
C3 C4 C5 C6 0.8(3)
C3 C4 C5 C19 -178.0(2)
C4 C5 C6 C1 -0.8(3)
C19 C5 C6 C1 178.0(2)
C2 C1 C6 C5 0.6(3)
C7 C1 C6 C5 -178.1(2)
C8 N1 C7 C1 -175.6(2)
C6 C1 C7 N1 176.4(2)
C2 C1 C7 N1 -2.2(4)
C7 N1 C8 C13 -174.4(2)
C7 N1 C8 C9 7.6(4)
C13 C8 C9 C10 0.4(4)
N1 C8 C9 C10 178.4(2)
C8 C9 C10 C11 -0.8(4)
C9 C10 C11 C12 0.8(4)
C9 C10 C11 C14 -178.3(2)
C10 C11 C12 C13 -0.3(4)
C14 C11 C12 C13 178.7(2)
C9 C8 C13 C12 0.0(4)
N1 C8 C13 C12 -178.1(2)
C11 C12 C13 C8 -0.1(4)
C10 C11 C14 O3 -0.2(3)
C12 C11 C14 O3 -179.2(2)
C10 C11 C14 O2 179.5(2)
C12 C11 C14 O2 0.5(3)
C4 C3 C15 C17 1.3(3)
C2 C3 C15 C17 178.9(2)
C4 C3 C15 C18 121.2(2)
C2 C3 C15 C18 -61.1(3)
C4 C3 C15 C16 -118.0(2)
C2 C3 C15 C16 59.6(3)
C6 C5 C19 C22B -177.9(5)
C4 C5 C19 C22B 0.8(6)
C6 C5 C19 C22A 116.7(5)
C4 C5 C19 C22A -64.6(6)
C6 C5 C19 C21B -53.0(6)
C4 C5 C19 C21B 125.6(5)
C6 C5 C19 C20A -9.4(6)
C4 C5 C19 C20A 169.3(5)
C6 C5 C19 C20B 62.9(5)
C4 C5 C19 C20B -118.4(5)
C6 C5 C19 C21A -127.1(5)
C4 C5 C19 C21A 51.6(5)
